data_7242300
loop_
_publ_author_name
'Sebghati, Marjan'
'Tarahhomi, Atekeh'
'Bozorgvar, Marjan Sadat'
'Dumitrescu, Dan G.'
'van der Lee, Arie'

_publ_section_title
;
 Coordination versus hydrogen bonds in the structures of different
 tris(pyridin-2-yl)phosphoric triamide derivatives
;
_journal_issue 14
_journal_name_full 'RSC Advances'
_journal_page_first 8178
_journal_page_last 8197
_journal_paper_doi 10.1039/D0RA10539B
_journal_volume 11
_journal_year 2021
_chemical_formula_moiety '2(C15 H16 N6 O P), 2(C15 H15 N6 O P), H2 O'
_chemical_formula_sum 'C60 H64 N24 O5 P4'
_chemical_formula_weight 1325.23
_space_group_crystal_system monoclinic
_space_group_IT_number 14
_space_group_name_Hall '-P 2yn'
_space_group_name_H-M_alt 'P 1 21/n 1'
_atom_sites_solution_hydrogens difmap
_atom_sites_solution_primary dual
_audit_creation_date 2019-06-26
_audit_creation_method
;
Olex2 1.2
(compiled 2018.05.29 svn.r3508 for OlexSys, GUI svn.r5506)
;
_audit_update_record
;
2019-09-26 deposited with the CCDC.	2021-02-01 downloaded from the CCDC.
;
_cell_angle_alpha 90
_cell_angle_beta 92.35(3)
_cell_angle_gamma 90
_cell_formula_units_Z 2
_cell_length_a 10.568(2)
_cell_length_b 13.475(3)
_cell_length_c 21.853(4)
_cell_measurement_reflns_used 33356
_cell_measurement_temperature 100(2)
_cell_measurement_theta_max 27.672
_cell_measurement_theta_min 1.749
_cell_volume 3109.3(11)
_computing_molecular_graphics 'Olex2 (Dolomanov et al., 2009)'
_computing_publication_material 'Olex2 (Dolomanov et al., 2009)'
_computing_structure_refinement 'ShelXL (Sheldrick, 2015)'
_computing_structure_solution 'ShelXT (Sheldrick, 2015)'
_diffrn_ambient_temperature 100(2)
_diffrn_measured_fraction_theta_full 0.998
_diffrn_measured_fraction_theta_max 0.996
_diffrn_measurement_device_type 'Arinax MD2S/Pilatus 6M'
_diffrn_measurement_method 'rotating crystal'
_diffrn_radiation_type synchrotron
_diffrn_radiation_wavelength 0.700
_diffrn_reflns_av_R_equivalents 0.0246
_diffrn_reflns_av_unetI/netI 0.0158
_diffrn_reflns_Laue_measured_fraction_full 0.998
_diffrn_reflns_Laue_measured_fraction_max 0.996
_diffrn_reflns_limit_h_max 14
_diffrn_reflns_limit_h_min -14
_diffrn_reflns_limit_k_max 17
_diffrn_reflns_limit_k_min -17
_diffrn_reflns_limit_l_max 28
_diffrn_reflns_limit_l_min -28
_diffrn_reflns_number 44499
_diffrn_reflns_point_group_measured_fraction_full 0.998
_diffrn_reflns_point_group_measured_fraction_max 0.996
_diffrn_reflns_theta_full 24.835
_diffrn_reflns_theta_max 27.672
_diffrn_reflns_theta_min 1.749
_diffrn_source SCW
_diffrn_standards_number 0
_exptl_absorpt_coefficient_mu 2.969
_exptl_absorpt_correction_type none
_exptl_crystal_colour colorless
_exptl_crystal_density_diffrn 1.416
_exptl_crystal_description prism
_exptl_crystal_F_000 1817
_exptl_crystal_size_max 0.09
_exptl_crystal_size_mid 0.08
_exptl_crystal_size_min 0.06
_refine_diff_density_max 0.292
_refine_diff_density_min -0.465
_refine_diff_density_rms 0.069
_refine_ls_extinction_coef 0.0610(16)
_refine_ls_extinction_expression Fc^*^=kFc[1+0.001xFc^2^\l^3^/sin(2\q)]^-1/4^
_refine_ls_extinction_method 'SHELXL-2018/1 (Sheldrick 2018)'
_refine_ls_goodness_of_fit_ref 1.043
_refine_ls_hydrogen_treatment mixed
_refine_ls_matrix_type full
_refine_ls_number_parameters 570
_refine_ls_number_reflns 7572
_refine_ls_number_restraints 2
_refine_ls_restrained_S_all 1.043
_refine_ls_R_factor_all 0.0359
_refine_ls_R_factor_gt 0.0354
_refine_ls_shift/su_max 0.001
_refine_ls_shift/su_mean 0.000
_refine_ls_structure_factor_coef Fsqd
_refine_ls_weighting_details 'w=1/[\s^2^(Fo^2^)+(0.0551P)^2^+1.1480P] where P=(Fo^2^+2Fc^2^)/3'
_refine_ls_weighting_scheme calc
_refine_ls_wR_factor_gt 0.0941
_refine_ls_wR_factor_ref 0.0947
_reflns_Friedel_coverage 0.000
_reflns_number_gt 7346
_reflns_number_total 7572
_reflns_threshold_expression 'I > 2\s(I)'
_cod_data_source_file d0ra10539b2.cif
_cod_data_source_block ms2k_c1
_cod_database_code 7242300
_shelx_shelxl_version_number 2018/1
_shelx_space_group_comment
;
The symmetry employed for this shelxl refinement is uniquely defined
by the following loop, which should always be used as a source of
symmetry information in preference to the above space-group names.
They are only intended as comments.
;
_olex2_refinement_description
;
1. Fixed Uiso
 At 1.5 times of:
  All O(H,H) groups
2. Restrained distances
 C1-H1
 0.98 with sigma of 0.02
 C0-H0
 0.98 with sigma of 0.02
3. Others
 Fixed Sof: C0(0.5) N0(0.5) O1(0.5) H1A(0.5) H1B(0.5) N0AA(0.5) C1(0.5)
4.a Free rotating group:
 O1(H1A,H1B)
;
_olex2_submission_special_instructions 'No special instructions were received'

loop_
_space_group_symop_operation_xyz
'x, y, z'
'-x+1/2, y+1/2, -z+1/2'
'-x, -y, -z'
'x-1/2, -y-1/2, z-1/2'

loop_
_atom_site_label
_atom_site_type_symbol
_atom_site_fract_x
_atom_site_fract_y
_atom_site_fract_z
_atom_site_U_iso_or_equiv
_atom_site_adp_type
_atom_site_occupancy
_atom_site_site_symmetry_order
_atom_site_calc_flag
_atom_site_refinement_flags_posn
_atom_site_refinement_flags_adp
_atom_site_refinement_flags_occupancy
_atom_site_disorder_assembly
_atom_site_disorder_group
P001 P 0.68242(3) 0.30916(2) 0.37617(2) 0.01961(8) Uani 1 1 d . . . . .
P002 P 0.54076(2) 0.55074(2) 0.25417(2) 0.01821(8) Uani 1 1 d . . . . .
O003 O 0.47490(7) 0.45540(5) 0.26398(4) 0.02287(17) Uani 1 1 d . . . . .
O004 O 0.65867(8) 0.41264(6) 0.39583(4) 0.02544(17) Uani 1 1 d . . . . .
N005 N 0.58193(9) 0.60268(7) 0.08128(4) 0.02267(19) Uani 1 1 d . . . . .
N006 N 0.62221(9) 0.10599(7) 0.32183(4) 0.02115(18) Uani 1 1 d . . . . .
N007 N 0.73255(9) 0.71969(7) 0.28435(4) 0.02002(18) Uani 1 1 d . . . . .
N008 N 0.69095(9) 0.22720(7) 0.43201(4) 0.02058(18) Uani 1 1 d . . . . .
N009 N 0.45133(9) 0.64914(7) 0.26315(4) 0.02124(18) Uani 1 1 d . . . . .
N00A N 0.81951(9) 0.29606(7) 0.34290(4) 0.02057(18) Uani 1 1 d . . . . .
N00B N 0.66805(9) 0.55513(7) 0.30085(4) 0.02095(18) Uani 1 1 d . . . . .
N00C N 0.57266(9) 0.27528(7) 0.32454(4) 0.02105(18) Uani 1 1 d . . . . .
N00D N 0.59503(9) 0.56714(7) 0.18475(4) 0.01979(18) Uani 1 1 d . . . . .
N00E N 1.03468(9) 0.30366(7) 0.33118(5) 0.0246(2) Uani 1 1 d . . . . .
N00F N 0.31439(10) 0.75564(8) 0.30868(5) 0.0316(2) Uani 1 1 d . . . . .
C0 C 0.6203(12) 0.1158(10) 0.5058(7) 0.0223(13) Uani 0.5 1 d D . P A 2
C00H C 0.93844(10) 0.32579(7) 0.36648(5) 0.0211(2) Uani 1 1 d . . . . .
C00I C 0.52015(10) 0.57463(7) 0.13052(5) 0.0199(2) Uani 1 1 d . . . . .
C00J C 0.53937(10) 0.17827(8) 0.30741(5) 0.0196(2) Uani 1 1 d . . . . .
C00K C 0.73997(10) 0.63776(7) 0.31888(5) 0.01946(19) Uani 1 1 d . . . . .
C00L C 0.95577(12) 0.37538(9) 0.42290(5) 0.0268(2) Uani 1 1 d . . . . .
C00M C 0.37918(10) 0.67062(8) 0.31382(5) 0.0240(2) Uani 1 1 d . . . . .
C00N C 0.59413(10) 0.20554(8) 0.47193(5) 0.0213(2) Uani 1 1 d . . . . .
C00O C 0.80448(10) 0.79778(8) 0.30293(5) 0.0215(2) Uani 1 1 d . . . . .
N0 N 0.5012(10) 0.2680(7) 0.4768(4) 0.040(2) Uani 0.5 1 d . . P A 2
C00Q C 0.58580(10) 0.01223(8) 0.30869(5) 0.0230(2) Uani 1 1 d . . . . .
C00R C 0.51348(12) 0.61507(9) 0.02849(5) 0.0280(2) Uani 1 1 d . . . . .
C00S C 0.81829(11) 0.63044(8) 0.37231(5) 0.0250(2) Uani 1 1 d . . . . .
C00T C 0.38963(11) 0.55473(9) 0.12855(6) 0.0274(2) Uani 1 1 d . . . . .
C00U C 0.42312(11) 0.16071(9) 0.27640(5) 0.0276(2) Uani 1 1 d . . . . .
C00V C 0.89088(12) 0.71143(9) 0.38993(6) 0.0287(2) Uani 1 1 d . . . . .
C00W C 0.47175(11) -0.01315(9) 0.27977(6) 0.0276(2) Uani 1 1 d . . . . .
C00X C 1.15198(12) 0.33177(9) 0.35038(7) 0.0319(3) Uani 1 1 d . . . . .
C00Y C 0.38441(13) 0.60118(10) 0.02253(6) 0.0332(3) Uani 1 1 d . . . . .
C00Z C 0.37622(14) 0.60815(10) 0.36494(6) 0.0340(3) Uani 1 1 d . . . . .
C010 C 0.88431(11) 0.79782(8) 0.35455(5) 0.0255(2) Uani 1 1 d . . . . .
C011 C 1.07744(13) 0.40264(9) 0.44154(6) 0.0321(3) Uani 1 1 d . . . . .
C012 C 0.38987(12) 0.06390(10) 0.26239(6) 0.0323(3) Uani 1 1 d . . . . .
C013 C 0.32190(12) 0.56957(11) 0.07371(6) 0.0346(3) Uani 1 1 d . . . . .
C014 C 1.17812(13) 0.38104(10) 0.40488(7) 0.0343(3) Uani 1 1 d . . . . .
C015 C 0.41985(13) 0.16455(14) 0.55653(7) 0.0419(3) Uani 1 1 d . . . . .
C016 C 0.40693(14) 0.24739(14) 0.51974(7) 0.0444(4) Uani 1 1 d . . . . .
C017 C 0.52106(14) 0.10243(12) 0.54754(7) 0.0400(3) Uani 1 1 d . . . . .
C018 C 0.30075(16) 0.63593(13) 0.41241(7) 0.0451(4) Uani 1 1 d . . . . .
C019 C 0.24209(14) 0.77960(13) 0.35587(8) 0.0454(4) Uani 1 1 d . . . . .
C01A C 0.23191(15) 0.72263(14) 0.40779(8) 0.0493(4) Uani 1 1 d . . . . .
O1 O 0.6005(8) 0.5205(4) 0.4990(3) 0.165(3) Uani 0.5 1 d . . P . .
H1A H 0.563099 0.566560 0.478866 0.248 Uiso 0.5 1 d G . P . .
H1B H 0.617512 0.473129 0.475004 0.248 Uiso 0.5 1 d G . P . .
H00L H 0.8858(16) 0.3895(12) 0.4479(8) 0.035(4) Uiso 1 1 d . . . . .
H00O H 0.7973(14) 0.8544(11) 0.2766(7) 0.024(3) Uiso 1 1 d . . . . .
H00R H 0.5627(16) 0.6348(13) -0.0078(8) 0.039(4) Uiso 1 1 d . . . . .
H00T H 0.3497(16) 0.5344(13) 0.1645(8) 0.038(4) Uiso 1 1 d . . . . .
H00V H 0.9472(16) 0.7068(14) 0.4264(8) 0.040(4) Uiso 1 1 d . . . . .
H00Y H 0.3434(18) 0.6112(14) -0.0150(9) 0.048(5) Uiso 1 1 d . . . . .
H00S H 0.8179(14) 0.5690(12) 0.3956(7) 0.028(4) Uiso 1 1 d . . . . .
H008 H 0.7463(15) 0.1791(12) 0.4276(7) 0.032(4) Uiso 1 1 d . . . . .
H011 H 1.0883(16) 0.4382(13) 0.4812(8) 0.041(5) Uiso 1 1 d . . . . .
H010 H 0.9348(16) 0.8575(13) 0.3653(8) 0.037(4) Uiso 1 1 d . . . . .
H00X H 1.2207(17) 0.3144(13) 0.3209(8) 0.043(5) Uiso 1 1 d . . . . .
H00A H 0.8195(16) 0.2679(13) 0.3070(8) 0.036(4) Uiso 1 1 d . . . . .
H00D H 0.6750(16) 0.5839(13) 0.1816(7) 0.032(4) Uiso 1 1 d . . . . .
H013 H 0.2293(18) 0.5591(14) 0.0725(9) 0.046(5) Uiso 1 1 d . . . . .
H00Q H 0.6459(15) -0.0381(13) 0.3199(7) 0.033(4) Uiso 1 1 d . . . . .
H019 H 0.196(2) 0.8372(17) 0.3501(10) 0.058(6) Uiso 1 1 d . . . . .
H015 H 0.362(2) 0.1487(16) 0.5877(10) 0.058(6) Uiso 1 1 d . . . . .
H00Z H 0.4284(18) 0.5470(14) 0.3670(9) 0.046(5) Uiso 1 1 d . . . . .
H018 H 0.296(2) 0.5954(16) 0.4482(10) 0.062(6) Uiso 1 1 d . . . . .
H00B H 0.6687(16) 0.5095(14) 0.3269(8) 0.037(4) Uiso 1 1 d . . . . .
H00W H 0.4493(15) -0.0815(13) 0.2725(7) 0.032(4) Uiso 1 1 d . . . . .
H00U H 0.3694(17) 0.2160(14) 0.2662(8) 0.039(4) Uiso 1 1 d . . . . .
H016 H 0.341(2) 0.2920(16) 0.5246(9) 0.056(6) Uiso 1 1 d . . . . .
H009 H 0.4597(17) 0.6947(14) 0.2391(8) 0.039(4) Uiso 1 1 d . . . . .
H012 H 0.3074(17) 0.0496(13) 0.2421(8) 0.041(5) Uiso 1 1 d . . . . .
H01A H 0.176(2) 0.7422(16) 0.4393(10) 0.061(6) Uiso 1 1 d . . . . .
H017 H 0.5316(19) 0.0408(16) 0.5719(9) 0.052(5) Uiso 1 1 d . . . . .
H00C H 0.5347(16) 0.3237(14) 0.3066(8) 0.037(4) Uiso 1 1 d . . . . .
N0AA N 0.5992(10) 0.1268(9) 0.5049(6) 0.0232(16) Uani 0.5 1 d . . P A 1
C1 C 0.4882(11) 0.2688(7) 0.4776(6) 0.0301(19) Uani 0.5 1 d D . P A 1
H014 H 1.2614(19) 0.3975(14) 0.4173(9) 0.049(5) Uiso 1 1 d . . . . .
H1 H 0.477(3) 0.3244(18) 0.4476(11) 0.091(8) Uiso 1 1 d D . . . .
H0 H 0.682(3) 0.071(3) 0.491(2) 0.179(17) Uiso 1 1 d D . . . .

loop_
_atom_site_aniso_label
_atom_site_aniso_U_11
_atom_site_aniso_U_22
_atom_site_aniso_U_33
_atom_site_aniso_U_23
_atom_site_aniso_U_13
_atom_site_aniso_U_12
P001 0.02431(14) 0.01536(14) 0.01921(14) 0.00230(9) 0.00155(10) 0.00002(9)
P002 0.02055(14) 0.01325(13) 0.02080(14) 0.00004(9) 0.00056(9) 0.00026(8)
O003 0.0254(4) 0.0157(3) 0.0273(4) 0.0010(3) -0.0001(3) -0.0022(3)
O004 0.0346(4) 0.0172(4) 0.0247(4) 0.0011(3) 0.0033(3) 0.0012(3)
N005 0.0268(4) 0.0185(4) 0.0226(4) -0.0016(3) 0.0004(3) -0.0014(3)
N006 0.0214(4) 0.0174(4) 0.0246(4) 0.0035(3) 0.0003(3) 0.0004(3)
N007 0.0239(4) 0.0160(4) 0.0203(4) -0.0002(3) 0.0026(3) 0.0004(3)
N008 0.0236(4) 0.0183(4) 0.0200(4) 0.0030(3) 0.0027(3) 0.0021(3)
N009 0.0235(4) 0.0154(4) 0.0251(4) 0.0004(3) 0.0039(3) 0.0016(3)
N00A 0.0242(4) 0.0190(4) 0.0186(4) -0.0003(3) 0.0012(3) -0.0031(3)
N00B 0.0256(4) 0.0146(4) 0.0224(4) 0.0023(3) -0.0026(3) -0.0011(3)
N00C 0.0246(4) 0.0159(4) 0.0225(4) 0.0036(3) -0.0007(3) 0.0021(3)
N00D 0.0195(4) 0.0185(4) 0.0213(4) -0.0009(3) 0.0004(3) -0.0002(3)
N00E 0.0251(5) 0.0188(4) 0.0300(5) -0.0011(3) 0.0003(4) -0.0018(3)
N00F 0.0232(5) 0.0287(5) 0.0428(6) -0.0145(4) -0.0007(4) 0.0022(4)
C0 0.017(4) 0.024(2) 0.0269(18) 0.0155(15) 0.005(2) 0.010(2)
C00H 0.0259(5) 0.0141(4) 0.0231(5) 0.0030(4) -0.0011(4) -0.0018(4)
C00I 0.0238(5) 0.0132(4) 0.0225(5) -0.0019(3) -0.0013(4) 0.0000(4)
C00J 0.0216(5) 0.0187(5) 0.0187(4) 0.0016(4) 0.0023(4) 0.0013(4)
C00K 0.0214(5) 0.0160(4) 0.0211(5) -0.0011(4) 0.0023(4) 0.0002(3)
C00L 0.0345(6) 0.0210(5) 0.0246(5) -0.0003(4) -0.0020(4) -0.0030(4)
C00M 0.0206(5) 0.0221(5) 0.0294(5) -0.0092(4) 0.0028(4) -0.0047(4)
C00N 0.0223(5) 0.0239(5) 0.0177(4) 0.0017(4) 0.0000(4) -0.0012(4)
C00O 0.0267(5) 0.0158(4) 0.0225(5) -0.0011(4) 0.0057(4) 0.0001(4)
N0 0.044(4) 0.052(4) 0.025(3) 0.016(2) 0.012(2) -0.001(3)
C00Q 0.0254(5) 0.0182(5) 0.0255(5) 0.0021(4) 0.0016(4) 0.0007(4)
C00R 0.0358(6) 0.0244(5) 0.0237(5) 0.0013(4) -0.0015(4) -0.0042(4)
C00S 0.0300(5) 0.0203(5) 0.0244(5) 0.0027(4) -0.0031(4) -0.0019(4)
C00T 0.0255(5) 0.0282(6) 0.0282(6) 0.0019(4) -0.0014(4) -0.0063(4)
C00U 0.0250(5) 0.0272(6) 0.0301(6) -0.0038(4) -0.0047(4) 0.0065(4)
C00V 0.0326(6) 0.0264(5) 0.0265(5) 0.0003(4) -0.0057(4) -0.0045(5)
C00W 0.0292(6) 0.0227(5) 0.0308(6) -0.0042(4) 0.0009(4) -0.0031(4)
C00X 0.0259(6) 0.0259(6) 0.0438(7) -0.0029(5) -0.0011(5) -0.0026(4)
C00Y 0.0370(6) 0.0325(6) 0.0290(6) 0.0041(5) -0.0103(5) -0.0050(5)
C00Z 0.0416(7) 0.0299(6) 0.0313(6) -0.0064(5) 0.0118(5) -0.0083(5)
C010 0.0291(5) 0.0206(5) 0.0268(5) -0.0036(4) 0.0018(4) -0.0054(4)
C011 0.0408(7) 0.0230(5) 0.0316(6) -0.0020(5) -0.0097(5) -0.0040(5)
C012 0.0255(6) 0.0333(6) 0.0374(6) -0.0091(5) -0.0066(5) 0.0005(5)
C013 0.0274(6) 0.0388(7) 0.0367(7) 0.0032(5) -0.0076(5) -0.0080(5)
C014 0.0300(6) 0.0261(6) 0.0460(7) -0.0014(5) -0.0101(5) -0.0049(5)
C015 0.0275(6) 0.0661(10) 0.0325(6) 0.0189(7) 0.0075(5) 0.0011(6)
C016 0.0355(7) 0.0626(10) 0.0357(7) 0.0141(7) 0.0092(6) 0.0147(7)
C017 0.0354(7) 0.0511(8) 0.0338(6) 0.0193(6) 0.0058(5) 0.0010(6)
C018 0.0518(9) 0.0482(8) 0.0365(7) -0.0164(6) 0.0190(6) -0.0211(7)
C019 0.0296(6) 0.0469(8) 0.0599(9) -0.0294(7) 0.0054(6) 0.0043(6)
C01A 0.0377(7) 0.0615(10) 0.0500(9) -0.0328(8) 0.0192(6) -0.0129(7)
O1 0.296(8) 0.070(3) 0.122(4) -0.036(3) -0.083(5) 0.071(4)
N0AA 0.014(3) 0.028(3) 0.0281(16) 0.0062(17) 0.0007(17) 0.0112(19)
C1 0.0223(19) 0.031(3) 0.038(4) 0.006(2) 0.0043(18) 0.019(2)

loop_
_atom_type_symbol
_atom_type_description
_atom_type_scat_dispersion_real
_atom_type_scat_dispersion_imag
_atom_type_scat_source
C C 0.0033 0.0016 'International Tables Vol C Tables 4.2.6.8 and 6.1.1.4'
H H 0.0000 0.0000 'International Tables Vol C Tables 4.2.6.8 and 6.1.1.4'
N N 0.0063 0.0031 'International Tables Vol C Tables 4.2.6.8 and 6.1.1.4'
O O 0.0112 0.0059 'International Tables Vol C Tables 4.2.6.8 and 6.1.1.4'
P P 0.1018 0.0938 'International Tables Vol C Tables 4.2.6.8 and 6.1.1.4'

loop_
_geom_angle_atom_site_label_1
_geom_angle_atom_site_label_2
_geom_angle_atom_site_label_3
_geom_angle
_geom_angle_site_symmetry_1
_geom_angle_site_symmetry_3
_geom_angle_publ_flag
O004 P001 N008 114.89(5) . . ?
O004 P001 N00A 112.87(5) . . ?
O004 P001 N00C 109.62(5) . . ?
N008 P001 N00A 103.39(5) . . ?
N008 P001 N00C 109.70(5) . . ?
N00C P001 N00A 105.87(5) . . ?
O003 P002 N009 113.97(5) . . ?
O003 P002 N00B 108.45(5) . . ?
O003 P002 N00D 115.49(5) . . ?
N009 P002 N00B 110.73(5) . . ?
N009 P002 N00D 102.93(5) . . ?
N00B P002 N00D 104.84(5) . . ?
C00I N005 C00R 117.52(10) . . ?
C00J N006 C00Q 116.96(10) . . ?
C00K N007 C00O 117.01(9) . . ?
P001 N008 H008 115.5(11) . . ?
C00N N008 P001 125.58(8) . . ?
C00N N008 H008 114.8(11) . . ?
P002 N009 H009 116.9(13) . . ?
C00M N009 P002 126.53(8) . . ?
C00M N009 H009 115.5(13) . . ?
P001 N00A H00A 118.3(11) . . ?
C00H N00A P001 126.67(8) . . ?
C00H N00A H00A 115.1(11) . . ?
P002 N00B H00B 112.1(12) . . ?
C00K N00B P002 128.45(8) . . ?
C00K N00B H00B 113.9(12) . . ?
P001 N00C H00C 114.0(12) . . ?
C00J N00C P001 127.09(7) . . ?
C00J N00C H00C 118.9(12) . . ?
P002 N00D H00D 118.3(11) . . ?
C00I N00D P002 125.35(8) . . ?
C00I N00D H00D 115.3(11) . . ?
C00H N00E C00X 118.05(11) . . ?
C00M N00F C019 116.46(13) . . ?
C00N C0 H0 118(3) . . ?
C017 C0 C00N 107.7(8) . . ?
C017 C0 H0 132(3) . . ?
N00A C00H C00L 122.80(10) . . ?
N00E C00H N00A 114.70(10) . . ?
N00E C00H C00L 122.50(11) . . ?
N005 C00I N00D 115.08(9) . . ?
N005 C00I C00T 122.77(10) . . ?
N00D C00I C00T 122.16(10) . . ?
N006 C00J N00C 117.48(9) . . ?
N006 C00J C00U 122.96(10) . . ?
C00U C00J N00C 119.56(10) . . ?
N007 C00K N00B 118.71(10) . . ?
N007 C00K C00S 123.02(10) . . ?
N00B C00K C00S 118.26(9) . . ?
C00H C00L H00L 121.2(10) . . ?
C011 C00L C00H 118.05(12) . . ?
C011 C00L H00L 120.7(10) . . ?
N009 C00M C00Z 122.51(11) . . ?
N00F C00M N009 113.85(11) . . ?
N00F C00M C00Z 123.64(11) . . ?
N008 C00N C0 111.4(5) . . ?
N008 C00N C1 121.9(5) . . ?
N0 C00N N008 119.2(4) . . ?
N0 C00N C0 129.1(6) . . ?
N0AA C00N N008 120.5(4) . . ?
N0AA C00N C1 117.6(7) . . ?
N007 C00O C010 124.29(10) . . ?
N007 C00O H00O 114.2(9) . . ?
C010 C00O H00O 121.5(9) . . ?
C00N N0 C016 118.6(6) . . ?
C00N N0 H1 127.1(18) . . ?
C016 N0 H1 113.2(18) . . ?
N006 C00Q C00W 124.46(10) . . ?
N006 C00Q H00Q 115.4(10) . . ?
C00W C00Q H00Q 120.1(10) . . ?
N005 C00R C00Y 124.00(12) . . ?
N005 C00R H00R 115.6(10) . . ?
C00Y C00R H00R 120.4(10) . . ?
C00K C00S H00S 118.7(9) . . ?
C00V C00S C00K 118.54(10) . . ?
C00V C00S H00S 122.8(9) . . ?
C00I C00T H00T 120.0(10) . . ?
C013 C00T C00I 118.11(11) . . ?
C013 C00T H00T 121.9(10) . . ?
C00J C00U H00U 118.9(11) . . ?
C012 C00U C00J 118.50(11) . . ?
C012 C00U H00U 122.6(11) . . ?
C00S C00V C010 119.34(11) . . ?
C00S C00V H00V 119.4(11) . . ?
C010 C00V H00V 121.3(11) . . ?
C00Q C00W C012 117.42(11) . . ?
C00Q C00W H00W 121.1(10) . . ?
C012 C00W H00W 121.4(10) . . ?
N00E C00X C014 123.57(12) . . ?
N00E C00X H00X 114.2(10) . . ?
C014 C00X H00X 122.2(10) . . ?
C00R C00Y C013 117.86(11) . . ?
C00R C00Y H00Y 119.4(12) . . ?
C013 C00Y H00Y 122.7(12) . . ?
C00M C00Z H00Z 120.4(11) . . ?
C018 C00Z C00M 117.85(14) . . ?
C018 C00Z H00Z 121.8(11) . . ?
C00O C010 C00V 117.80(10) . . ?
C00O C010 H010 120.0(10) . . ?
C00V C010 H010 122.2(10) . . ?
C00L C011 C014 119.97(12) . . ?
C00L C011 H011 117.3(10) . . ?
C014 C011 H011 122.8(10) . . ?
C00U C012 C00W 119.55(11) . . ?
C00U C012 H012 120.0(10) . . ?
C00W C012 H012 120.4(10) . . ?
C00T C013 C00Y 119.68(12) . . ?
C00T C013 H013 118.6(11) . . ?
C00Y C013 H013 121.7(11) . . ?
C00X C014 C011 117.85(12) . . ?
C00X C014 H014 121.0(12) . . ?
C011 C014 H014 121.1(12) . . ?
C016 C015 H015 123.0(13) . . ?
C017 C015 C016 117.85(13) . . ?
C017 C015 H015 119.2(13) . . ?
N0 C016 H016 119.9(13) . . ?
C015 C016 N0 119.1(4) . . ?
C015 C016 H016 120.8(13) . . ?
C1 C016 C015 122.2(4) . . ?
C1 C016 H016 116.9(13) . . ?
C0 C017 H017 112.3(13) . . ?
C015 C017 C0 127.5(5) . . ?
C015 C017 H017 120.2(12) . . ?
N0AA C017 C015 117.6(4) . . ?
N0AA C017 H017 122.1(12) . . ?
C00Z C018 H018 120.4(13) . . ?
C01A C018 C00Z 119.52(16) . . ?
C01A C018 H018 120.1(13) . . ?
N00F C019 C01A 124.23(15) . . ?
N00F C019 H019 114.1(14) . . ?
C01A C019 H019 121.7(13) . . ?
C018 C01A H01A 121.1(13) . . ?
C019 C01A C018 118.29(13) . . ?
C019 C01A H01A 120.6(13) . . ?
H1A O1 H1B 109.5 . . ?
C00N N0AA C017 126.4(8) . . ?
C00N N0AA H0 113(2) . . ?
C017 N0AA H0 121(2) . . ?
C00N C1 H1 117.9(19) . . ?
C016 C1 C00N 118.0(7) . . ?
C016 C1 H1 124.0(17) . . ?

loop_
_geom_bond_atom_site_label_1
_geom_bond_atom_site_label_2
_geom_bond_distance
_geom_bond_site_symmetry_2
_geom_bond_publ_flag
P001 O004 1.4836(9) . ?
P001 N008 1.6455(9) . ?
P001 N00A 1.6568(10) . ?
P001 N00C 1.6491(11) . ?
P002 O003 1.4809(8) . ?
P002 N009 1.6447(10) . ?
P002 N00B 1.6557(11) . ?
P002 N00D 1.6585(10) . ?
N005 C00I 1.3360(14) . ?
N005 C00R 1.3467(15) . ?
N006 C00J 1.3386(13) . ?
N006 C00Q 1.3483(14) . ?
N007 C00K 1.3378(13) . ?
N007 C00O 1.3507(14) . ?
N008 C00N 1.4022(14) . ?
N008 H008 0.881(17) . ?
N009 C00M 1.4001(14) . ?
N009 H009 0.815(19) . ?
N00A C00H 1.3974(14) . ?
N00A H00A 0.870(18) . ?
N00B C00K 1.3957(13) . ?
N00B H00B 0.838(18) . ?
N00C C00J 1.4008(14) . ?
N00C H00C 0.853(18) . ?
N00D C00I 1.4012(14) . ?
N00D H00D 0.880(17) . ?
N00E C00H 1.3352(15) . ?
N00E C00X 1.3467(15) . ?
N00F C00M 1.3370(15) . ?
N00F C019 1.3476(18) . ?
C0 C00N 1.439(12) . ?
C0 C017 1.429(12) . ?
C0 H0 0.958(19) . ?
C00H C00L 1.4077(15) . ?
C00I C00T 1.4041(15) . ?
C00J C00U 1.3987(15) . ?
C00K C00S 1.4067(15) . ?
C00L C011 1.3825(18) . ?
C00L H00L 0.956(17) . ?
C00M C00Z 1.4002(18) . ?
C00N N0 1.301(9) . ?
C00N N0AA 1.282(11) . ?
C00N C1 1.417(8) . ?
C00O C010 1.3807(17) . ?
C00O H00O 0.956(15) . ?
N0 C016 1.424(10) . ?
N0 H1 1.02(2) . ?
C00Q C00W 1.3807(16) . ?
C00Q H00Q 0.954(17) . ?
C00R C00Y 1.3777(18) . ?
C00R H00R 1.002(17) . ?
C00S C00V 1.3797(16) . ?
C00S H00S 0.972(16) . ?
C00T C013 1.3850(17) . ?
C00T H00T 0.948(17) . ?
C00U C012 1.3821(18) . ?
C00U H00U 0.958(18) . ?
C00V C010 1.3976(17) . ?
C00V H00V 0.977(18) . ?
C00W C012 1.3943(18) . ?
C00W H00W 0.963(17) . ?
C00X C014 1.3814(19) . ?
C00X H00X 1.017(19) . ?
C00Y C013 1.3889(19) . ?
C00Y H00Y 0.921(19) . ?
C00Z C018 1.3856(18) . ?
C00Z H00Z 0.992(19) . ?
C010 H010 0.987(18) . ?
C011 C014 1.389(2) . ?
C011 H011 0.992(18) . ?
C012 H012 0.981(18) . ?
C013 H013 0.989(19) . ?
C014 H014 0.94(2) . ?
C015 C016 1.379(2) . ?
C015 C017 1.379(2) . ?
C015 H015 0.96(2) . ?
C016 H016 0.93(2) . ?
C016 C1 1.317(12) . ?
C017 H017 0.99(2) . ?
C017 N0AA 1.311(11) . ?
C018 C01A 1.378(3) . ?
C018 H018 0.96(2) . ?
C019 C01A 1.378(3) . ?
C019 H019 0.92(2) . ?
C01A H01A 0.96(2) . ?
O1 H1A 0.8499 . ?
O1 H1B 0.8500 . ?
N0AA H0 1.20(3) . ?
C1 H1 0.998(17) . ?
